data_4501155
loop_
_publ_author_name
'Hogan, Greg A.'
'Rath, Nigam P.'
'Beatty, Alicia M.'

_publ_section_title
;
 A Stable Hydrogen-Bonded Coordination Network with Removable Guests
;
_journal_issue 9
_journal_name_full 'Crystal Growth &amp; Design'
_journal_page_first 3740
_journal_paper_doi 10.1021/cg200793f
_journal_volume 11
_journal_year 2011
_chemical_formula_moiety 'C14 H10 N2 O10 Zn, C14 H18 N2, C6 H14 O'
_chemical_formula_sum 'C34 H42 N4 O11 Zn'
_chemical_formula_weight 748.09
_chemical_name_systematic
; 
 ? 
;
_space_group_IT_number 2
_symmetry_cell_setting triclinic
_symmetry_space_group_name_Hall '-P 1'
_symmetry_space_group_name_H-M 'P -1'
_atom_sites_solution_hydrogens geom
_atom_sites_solution_primary direct
_atom_sites_solution_secondary difmap
_audit_creation_method SHELXL-97
_cell_angle_alpha 91.072(9)
_cell_angle_beta 96.028(9)
_cell_angle_gamma 99.886(8)
_cell_formula_units_Z 1
_cell_length_a 5.2571(8)
_cell_length_b 8.2727(13)
_cell_length_c 19.632(4)
_cell_measurement_reflns_used 2215
_cell_measurement_temperature 100(2)
_cell_measurement_theta_max 27.62
_cell_measurement_theta_min 2.75
_cell_volume 835.9(3)
_computing_cell_refinement 'Bruker SAINT'
_computing_data_collection 'Bruker APEX2'
_computing_data_reduction 'Bruker SAINT'
_computing_molecular_graphics 'Bruker SHELXTL'
_computing_publication_material 'Bruker SHELXTL'
_computing_structure_refinement 'SHELXL-97 (Sheldrick, 2008)'
_computing_structure_solution 'SHELXS-97 (Sheldrick, 2008)'
_diffrn_ambient_temperature 100(2)
_diffrn_measured_fraction_theta_full 0.943
_diffrn_measured_fraction_theta_max 0.917
_diffrn_measurement_device_type 'Bruker APEX-II CCD'
_diffrn_measurement_method '\f and \w scans'
_diffrn_radiation_monochromator graphite
_diffrn_radiation_source 'fine-focus sealed tube'
_diffrn_radiation_type MoK\a
_diffrn_radiation_wavelength 0.71073
_diffrn_reflns_av_R_equivalents 0.0528
_diffrn_reflns_av_sigmaI/netI 0.0992
_diffrn_reflns_limit_h_max 6
_diffrn_reflns_limit_h_min -6
_diffrn_reflns_limit_k_max 10
_diffrn_reflns_limit_k_min -7
_diffrn_reflns_limit_l_max 25
_diffrn_reflns_limit_l_min -25
_diffrn_reflns_number 5710
_diffrn_reflns_theta_full 25.00
_diffrn_reflns_theta_max 27.86
_diffrn_reflns_theta_min 3.13
_exptl_absorpt_coefficient_mu 0.803
_exptl_absorpt_correction_T_max 0.9154
_exptl_absorpt_correction_T_min 0.7368
_exptl_absorpt_correction_type multi-scan
_exptl_absorpt_process_details 'sadabs v2008/1'
_exptl_crystal_colour yellow
_exptl_crystal_density_diffrn 1.486
_exptl_crystal_density_meas ?
_exptl_crystal_density_method 'not measured'
_exptl_crystal_description plate
_exptl_crystal_F_000 392
_exptl_crystal_size_max 0.41
_exptl_crystal_size_mid 0.13
_exptl_crystal_size_min 0.11
_refine_diff_density_max 1.707
_refine_diff_density_min -1.742
_refine_diff_density_rms 0.165
_refine_ls_extinction_method none
_refine_ls_goodness_of_fit_ref 1.016
_refine_ls_hydrogen_treatment noref
_refine_ls_matrix_type full
_refine_ls_number_parameters 255
_refine_ls_number_reflns 3632
_refine_ls_number_restraints 79
_refine_ls_restrained_S_all 1.020
_refine_ls_R_factor_all 0.1002
_refine_ls_R_factor_gt 0.0834
_refine_ls_shift/su_max 0.000
_refine_ls_shift/su_mean 0.000
_refine_ls_structure_factor_coef Fsqd
_refine_ls_weighting_details 'calc w=1/[\s^2^(Fo^2^)+(0.1506P)^2^+0.0000P] where P=(Fo^2^+2Fc^2^)/3'
_refine_ls_weighting_scheme calc
_refine_ls_wR_factor_gt 0.2107
_refine_ls_wR_factor_ref 0.2266
_reflns_number_gt 2789
_reflns_number_total 3632
_reflns_threshold_expression >2sigma(I)
_cod_data_source_file cg200793f_si_002.cif
_cod_data_source_block 2c
_cod_depositor_comments
;
The following automatic conversions were performed:

'_symmetry_cell_setting' value 'Triclinic' changed to 'triclinic'
according to /home/saulius/struct/CIF-dictionaries/cif_core.dic
dictionary named 'cif_core.dic' version 2.4.1 from 2010-06-29.

Automatic conversion script
Id: cif_fix_values 1715 2011-07-08 13:25:40Z adriana 

The following automatic conversions were performed:

'_exptl_crystal_density_meas' value 'no' was changed to '?' - the
value is perceived as not measured.

Automatic conversion script
Id: cif_fix_values 3008 2015-01-20 13:52:24Z robertas 
;
_cod_original_cell_volume 835.9(2)
_cod_original_sg_symbol_H-M P-1
_cod_database_code 4501155

loop_
_symmetry_equiv_pos_as_xyz
'x, y, z'
'-x, -y, -z'

loop_
_atom_site_label
_atom_site_type_symbol
_atom_site_fract_x
_atom_site_fract_y
_atom_site_fract_z
_atom_site_U_iso_or_equiv
_atom_site_adp_type
_atom_site_occupancy
_atom_site_symmetry_multiplicity
_atom_site_calc_flag
_atom_site_refinement_flags
_atom_site_disorder_assembly
_atom_site_disorder_group
Zn1 Zn 1.0000 1.0000 0.0000 0.0174(3) Uani 1 2 d S . .
O1 O 0.7632(6) 1.0163(4) 0.07782(15) 0.0199(7) Uani 1 1 d . . .
O2 O 0.6368(6) 0.8933(4) 0.17149(15) 0.0202(7) Uani 1 1 d . . .
O3 O 1.3256(6) 1.1505(4) 0.05955(16) 0.0190(6) Uani 1 1 d D . .
H3A H 1.311(11) 1.193(6) 0.099(2) 0.026(14) Uiso 1 1 d D . .
H3B H 1.462(9) 1.104(6) 0.070(3) 0.030(14) Uiso 1 1 d D . .
O4 O 1.0122(7) 0.4037(4) 0.24541(17) 0.0276(8) Uani 1 1 d . . .
O5 O 1.2647(7) 0.2988(4) 0.17872(16) 0.0280(8) Uani 1 1 d . . .
N1 N 1.0611(6) 0.7918(4) 0.05497(18) 0.0172(7) Uani 1 1 d . . .
N2 N 0.6096(7) 1.1541(5) 0.25872(18) 0.0211(8) Uani 1 1 d . . .
H2A H 0.6233 1.0636 0.2332 0.032 Uiso 1 1 calc R . .
H2B H 0.7551 1.2311 0.2578 0.032 Uiso 1 1 calc R . .
H2C H 0.4683 1.1957 0.2411 0.032 Uiso 1 1 calc R . .
C1 C 0.7595(7) 0.9023(5) 0.1213(2) 0.0171(8) Uani 1 1 d . . .
C2 C 0.9248(7) 0.7735(5) 0.1094(2) 0.0163(8) Uani 1 1 d . . .
C3 C 0.9351(8) 0.6481(5) 0.1535(2) 0.0185(9) Uani 1 1 d . . .
H3 H 0.8323 0.6377 0.1907 0.022 Uiso 1 1 calc R . .
C4 C 1.0995(8) 0.5350(5) 0.1430(2) 0.0186(9) Uani 1 1 d . . .
C5 C 1.2378(8) 0.5542(5) 0.0865(2) 0.0186(9) Uani 1 1 d . . .
H5 H 1.3483 0.4788 0.0772 0.022 Uiso 1 1 calc R . .
C6 C 1.2150(8) 0.6822(5) 0.0440(2) 0.0192(9) Uani 1 1 d . . .
H6 H 1.3115 0.6936 0.0056 0.023 Uiso 1 1 calc R . .
C7 C 1.1254(8) 0.4019(5) 0.1933(2) 0.0207(9) Uani 1 1 d . . .
C8 C 0.5805(8) 1.1089(5) 0.3295(2) 0.0198(9) Uani 1 1 d . A .
C9 C 0.7714(10) 1.1691(6) 0.3815(2) 0.0302(11) Uani 1 1 d . . .
H9 H 0.9241 1.2402 0.3717 0.036 Uiso 1 1 calc R . .
C10 C 0.7404(9) 1.1258(6) 0.4481(2) 0.0282(11) Uani 1 1 d . . .
H10A H 0.8736 1.1671 0.4837 0.034 Uiso 1 1 calc R . .
C11 C 0.5180(8) 1.0229(5) 0.4641(2) 0.0188(9) Uani 1 1 d . . .
C12 C 0.3321(9) 0.9622(6) 0.4094(2) 0.0254(10) Uani 1 1 d . A .
H12A H 0.1800 0.8898 0.4187 0.030 Uiso 1 1 calc R . .
C13 C 0.3599(9) 1.0031(6) 0.3423(2) 0.0244(10) Uani 1 1 d . . .
C14 C 0.1549(11) 0.9354(9) 0.2839(3) 0.0474(17) Uani 1 1 d . A 1
H14A H 0.0143 0.8606 0.3019 0.071 Uiso 1 1 calc R A 1
H14B H 0.2329 0.8757 0.2503 0.071 Uiso 1 1 calc R A 1
H14C H 0.0851 1.0261 0.2618 0.071 Uiso 1 1 calc R A 1
C1S C 0.390(4) 1.393(2) 0.6512(5) 0.176(18) Uani 0.50 1 d PGU B -1
H1S1 H 0.3634 1.4747 0.6853 0.264 Uiso 0.50 1 calc PR B -1
H1S2 H 0.4787 1.3106 0.6740 0.264 Uiso 0.50 1 calc PR B -1
H1S3 H 0.2215 1.3394 0.6281 0.264 Uiso 0.50 1 calc PR B -1
C2S C 0.554(3) 1.4767(18) 0.5992(4) 0.278(19) Uani 0.50 1 d PGU B -1
H2S1 H 0.7166 1.4314 0.6011 0.334 Uiso 0.50 1 calc PR B -1
H2S2 H 0.6010 1.5950 0.6123 0.334 Uiso 0.50 1 calc PR B -1
C3S C 0.427(2) 1.4595(15) 0.5262(4) 0.184(14) Uani 0.50 1 d PGU B -1
H3S1 H 0.3852 1.3412 0.5128 0.220 Uiso 0.50 1 calc PR B -1
H3S2 H 0.2604 1.5007 0.5248 0.220 Uiso 0.50 1 calc PR B -1
C4S C 0.5801(17) 1.5456(12) 0.4745(4) 0.041(4) Uani 0.50 1 d PGU B -1
H4S1 H 0.7465 1.5044 0.4759 0.049 Uiso 0.50 1 calc PR B -1
H4S2 H 0.6217 1.6639 0.4880 0.049 Uiso 0.50 1 calc PR B -1
C5S C 0.4533(13) 1.5284(14) 0.4016(4) 0.036(3) Uani 0.50 1 d PGU B -1
H5S1 H 0.4060 1.4101 0.3884 0.043 Uiso 0.50 1 calc PR B -1
H5S2 H 0.2903 1.5737 0.3996 0.043 Uiso 0.50 1 calc PR B -1
C6S C 0.6169(14) 1.6120(11) 0.3495(3) 0.055(6) Uani 0.50 1 d PGU B -1
H6S1 H 0.5354 1.5703 0.3034 0.066 Uiso 0.50 1 calc PR B -1
H6S2 H 0.6107 1.7308 0.3525 0.066 Uiso 0.50 1 calc PR B -1
O1S O 0.8866(14) 1.5933(13) 0.3551(4) 0.080(4) Uani 0.50 1 d PGU B -1
H1S H 0.9257 1.5688 0.3163 0.121 Uiso 0.50 1 calc PR B -1

loop_
_atom_site_aniso_label
_atom_site_aniso_U_11
_atom_site_aniso_U_22
_atom_site_aniso_U_33
_atom_site_aniso_U_23
_atom_site_aniso_U_13
_atom_site_aniso_U_12
Zn1 0.0094(4) 0.0189(4) 0.0260(4) 0.0051(3) 0.0036(3) 0.0071(3)
O1 0.0122(14) 0.0247(17) 0.0262(16) 0.0048(12) 0.0062(12) 0.0099(12)
O2 0.0134(14) 0.0232(16) 0.0258(16) 0.0038(12) 0.0059(12) 0.0050(12)
O3 0.0130(14) 0.0198(16) 0.0255(16) 0.0024(13) 0.0019(12) 0.0065(12)
O4 0.0289(18) 0.0259(18) 0.0305(18) 0.0087(14) 0.0092(14) 0.0079(15)
O5 0.038(2) 0.0233(18) 0.0272(17) 0.0057(13) 0.0037(15) 0.0169(15)
N1 0.0079(15) 0.0199(19) 0.0251(18) 0.0014(14) 0.0042(13) 0.0048(13)
N2 0.0207(18) 0.023(2) 0.0215(18) 0.0054(15) 0.0028(15) 0.0095(15)
C1 0.0072(17) 0.022(2) 0.023(2) -0.0004(16) 0.0020(15) 0.0038(16)
C2 0.0059(17) 0.015(2) 0.028(2) 0.0013(16) -0.0005(15) 0.0015(15)
C3 0.0065(17) 0.020(2) 0.028(2) 0.0019(17) 0.0002(16) 0.0014(16)
C4 0.0109(18) 0.017(2) 0.026(2) -0.0004(17) 0.0001(16) 0.0005(16)
C5 0.0094(18) 0.019(2) 0.028(2) 0.0017(17) 0.0001(16) 0.0047(16)
C6 0.0109(18) 0.020(2) 0.028(2) 0.0020(17) 0.0049(16) 0.0044(16)
C7 0.015(2) 0.016(2) 0.030(2) 0.0044(17) 0.0032(17) 0.0006(17)
C8 0.020(2) 0.019(2) 0.024(2) 0.0021(17) 0.0049(17) 0.0083(17)
C9 0.023(2) 0.034(3) 0.029(2) 0.009(2) 0.006(2) -0.010(2)
C10 0.023(2) 0.034(3) 0.021(2) 0.0049(19) -0.0027(18) -0.010(2)
C11 0.0140(19) 0.021(2) 0.023(2) 0.0043(17) 0.0036(16) 0.0049(17)
C12 0.013(2) 0.037(3) 0.023(2) 0.0018(19) 0.0037(17) -0.0032(19)
C13 0.014(2) 0.034(3) 0.024(2) 0.0024(19) 0.0008(17) 0.0024(18)
C14 0.026(3) 0.074(5) 0.031(3) 0.008(3) -0.002(2) -0.018(3)
C1S 0.09(2) 0.039(16) 0.42(5) -0.01(2) 0.09(3) 0.019(17)
C2S 0.25(3) 0.15(3) 0.43(4) -0.06(3) -0.05(3) 0.10(3)
C3S 0.17(2) 0.085(17) 0.31(3) -0.05(2) -0.04(2) 0.102(16)
C4S 0.038(7) 0.041(9) 0.045(7) 0.000(6) 0.028(6) -0.003(6)
C5S 0.016(5) 0.039(7) 0.053(7) 0.001(5) 0.010(5) 0.001(5)
C6S 0.049(11) 0.087(16) 0.046(8) 0.026(8) 0.026(7) 0.044(11)
O1S 0.073(8) 0.079(8) 0.092(9) -0.021(7) 0.031(7) 0.009(6)

loop_
_atom_type_symbol
_atom_type_description
_atom_type_scat_dispersion_real
_atom_type_scat_dispersion_imag
_atom_type_scat_source
C C 0.0033 0.0016 'International Tables Vol C Tables 4.2.6.8 and 6.1.1.4'
H H 0.0000 0.0000 'International Tables Vol C Tables 4.2.6.8 and 6.1.1.4'
N N 0.0061 0.0033 'International Tables Vol C Tables 4.2.6.8 and 6.1.1.4'
O O 0.0106 0.0060 'International Tables Vol C Tables 4.2.6.8 and 6.1.1.4'
Zn Zn 0.2839 1.4301 'International Tables Vol C Tables 4.2.6.8 and 6.1.1.4'

loop_
_geom_angle_atom_site_label_1
_geom_angle_atom_site_label_2
_geom_angle_atom_site_label_3
_geom_angle
_geom_angle_site_symmetry_1
_geom_angle_site_symmetry_3
O1 Zn1 O1 180.0 . 2_775
O1 Zn1 N1 100.22(12) . 2_775
O1 Zn1 N1 79.78(12) 2_775 2_775
O1 Zn1 N1 79.78(12) . .
O1 Zn1 N1 100.22(12) 2_775 .
N1 Zn1 N1 179.998(1) 2_775 .
O1 Zn1 O3 88.59(12) . 2_775
O1 Zn1 O3 91.41(12) 2_775 2_775
N1 Zn1 O3 91.47(12) 2_775 2_775
N1 Zn1 O3 88.53(12) . 2_775
O1 Zn1 O3 91.41(12) . .
O1 Zn1 O3 88.59(12) 2_775 .
N1 Zn1 O3 88.53(12) 2_775 .
N1 Zn1 O3 91.47(12) . .
O3 Zn1 O3 180.0 2_775 .
C1 O1 Zn1 115.2(2) . .
Zn1 O3 H3A 122(4) . .
Zn1 O3 H3B 116(3) . .
H3A O3 H3B 99(5) . .
C6 N1 C2 118.1(4) . .
C6 N1 Zn1 129.8(3) . .
C2 N1 Zn1 112.1(3) . .
C8 N2 H2A 109.5 . .
C8 N2 H2B 109.5 . .
H2A N2 H2B 109.5 . .
C8 N2 H2C 109.5 . .
H2A N2 H2C 109.5 . .
H2B N2 H2C 109.5 . .
O2 C1 O1 124.7(4) . .
O2 C1 C2 119.1(4) . .
O1 C1 C2 116.2(3) . .
N1 C2 C3 123.0(4) . .
N1 C2 C1 116.7(4) . .
C3 C2 C1 120.4(4) . .
C2 C3 C4 119.1(4) . .
C2 C3 H3 120.4 . .
C4 C3 H3 120.4 . .
C5 C4 C3 117.5(4) . .
C5 C4 C7 122.5(4) . .
C3 C4 C7 120.0(4) . .
C6 C5 C4 119.9(4) . .
C6 C5 H5 120.0 . .
C4 C5 H5 120.0 . .
N1 C6 C5 122.3(4) . .
N1 C6 H6 118.8 . .
C5 C6 H6 118.8 . .
O4 C7 O5 125.6(4) . .
O4 C7 C4 117.7(4) . .
O5 C7 C4 116.7(4) . .
C9 C8 C13 121.2(4) . .
C9 C8 N2 120.5(4) . .
C13 C8 N2 118.2(4) . .
C8 C9 C10 119.8(4) . .
C8 C9 H9 120.1 . .
C10 C9 H9 120.1 . .
C9 C10 C11 121.4(4) . .
C9 C10 H10A 119.3 . .
C11 C10 H10A 119.3 . .
C10 C11 C12 116.7(4) . .
C10 C11 C11 121.7(5) . 2_676
C12 C11 C11 121.6(5) . 2_676
C13 C12 C11 122.9(4) . .
C13 C12 H12A 118.6 . .
C11 C12 H12A 118.6 . .
C8 C13 C12 118.0(4) . .
C8 C13 C14 120.3(4) . .
C12 C13 C14 121.7(4) . .
C13 C14 H14A 109.5 . .
C13 C14 H14B 109.5 . .
H14A C14 H14B 109.5 . .
C13 C14 H14C 109.5 . .
H14A C14 H14C 109.5 . .
H14B C14 H14C 109.5 . .
C1S C2S C3S 115.1 . .
C1S C2S H2S1 108.5 . .
C3S C2S H2S1 108.5 . .
C1S C2S H2S2 108.5 . .
C3S C2S H2S2 108.5 . .
H2S1 C2S H2S2 107.5 . .
C4S C3S C2S 116.2 . .
C4S C3S H3S1 108.2 . .
C2S C3S H3S1 108.2 . .
C4S C3S H3S2 108.2 . .
C2S C3S H3S2 108.2 . .
H3S1 C3S H3S2 107.4 . .
C3S C4S C5S 116.2 . .
C3S C4S H4S1 108.2 . .
C5S C4S H4S1 108.2 . .
C3S C4S H4S2 108.2 . .
C5S C4S H4S2 108.2 . .
H4S1 C4S H4S2 107.4 . .
C6S C5S C4S 115.1 . .
C6S C5S H5S1 108.5 . .
C4S C5S H5S1 108.5 . .
C6S C5S H5S2 108.5 . .
C4S C5S H5S2 108.5 . .
H5S1 C5S H5S2 107.5 . .
O1S C6S C5S 117.2 . .
O1S C6S H6S1 108.0 . .
C5S C6S H6S1 108.0 . .
O1S C6S H6S2 108.0 . .
C5S C6S H6S2 108.0 . .
H6S1 C6S H6S2 107.2 . .

loop_
_geom_bond_atom_site_label_1
_geom_bond_atom_site_label_2
_geom_bond_distance
_geom_bond_site_symmetry_2
Zn1 O1 2.086(3) .
Zn1 O1 2.086(3) 2_775
Zn1 N1 2.102(4) 2_775
Zn1 N1 2.102(4) .
Zn1 O3 2.154(3) 2_775
Zn1 O3 2.154(3) .
O1 C1 1.283(5) .
O2 C1 1.229(5) .
O3 H3A 0.87(4) .
O3 H3B 0.88(4) .
O4 C7 1.238(5) .
O5 C7 1.263(5) .
N1 C6 1.343(5) .
N1 C2 1.344(5) .
N2 C8 1.462(5) .
N2 H2A 0.9100 .
N2 H2B 0.9100 .
N2 H2C 0.9100 .
C1 C2 1.516(6) .
C2 C3 1.368(6) .
C3 C4 1.404(6) .
C3 H3 0.9500 .
C4 C5 1.386(6) .
C4 C7 1.506(6) .
C5 C6 1.374(6) .
C5 H5 0.9500 .
C6 H6 0.9500 .
C8 C9 1.375(7) .
C8 C13 1.377(6) .
C9 C10 1.380(6) .
C9 H9 0.9500 .
C10 C11 1.392(6) .
C10 H10A 0.9500 .
C11 C12 1.397(6) .
C11 C11 1.487(8) 2_676
C12 C13 1.383(6) .
C12 H12A 0.9500 .
C13 C14 1.515(7) .
C14 H14A 0.9800 .
C14 H14B 0.9800 .
C14 H14C 0.9800 .
C1S C2S 1.5060 .
C1S H1S1 0.9800 .
C1S H1S2 0.9800 .
C1S H1S3 0.9800 .
C2S C3S 1.5084 .
C2S H2S1 0.9900 .
C2S H2S2 0.9900 .
C3S C4S 1.4791 .
C3S H3S1 0.9900 .
C3S H3S2 0.9900 .
C4S C5S 1.5084 .
C4S H4S1 0.9900 .
C4S H4S2 0.9900 .
C5S C6S 1.5060 .
C5S H5S1 0.9900 .
C5S H5S2 0.9900 .
C6S O1S 1.4452 .
C6S H6S1 0.9900 .
C6S H6S2 0.9900 .
O1S H1S 0.8400 .

loop_
_geom_torsion_atom_site_label_1
_geom_torsion_atom_site_label_2
_geom_torsion_atom_site_label_3
_geom_torsion_atom_site_label_4
_geom_torsion
_geom_torsion_site_symmetry_1
_geom_torsion_site_symmetry_4
O1 Zn1 O1 C1 112(4) 2_775 .
N1 Zn1 O1 C1 -179.9(3) 2_775 .
N1 Zn1 O1 C1 0.1(3) . .
O3 Zn1 O1 C1 88.9(3) 2_775 .
O3 Zn1 O1 C1 -91.1(3) . .
O1 Zn1 N1 C6 -178.3(4) . .
O1 Zn1 N1 C6 1.7(4) 2_775 .
N1 Zn1 N1 C6 -168(16) 2_775 .
O3 Zn1 N1 C6 92.8(4) 2_775 .
O3 Zn1 N1 C6 -87.2(4) . .
O1 Zn1 N1 C2 0.3(3) . .
O1 Zn1 N1 C2 -179.7(3) 2_775 .
N1 Zn1 N1 C2 10(16) 2_775 .
O3 Zn1 N1 C2 -88.6(3) 2_775 .
O3 Zn1 N1 C2 91.4(3) . .
Zn1 O1 C1 O2 178.2(3) . .
Zn1 O1 C1 C2 -0.5(5) . .
C6 N1 C2 C3 -0.4(6) . .
Zn1 N1 C2 C3 -179.2(3) . .
C6 N1 C2 C1 178.2(3) . .
Zn1 N1 C2 C1 -0.6(5) . .
O2 C1 C2 N1 -178.1(4) . .
O1 C1 C2 N1 0.7(6) . .
O2 C1 C2 C3 0.6(6) . .
O1 C1 C2 C3 179.4(4) . .
N1 C2 C3 C4 1.6(6) . .
C1 C2 C3 C4 -176.9(4) . .
C2 C3 C4 C5 -2.0(6) . .
C2 C3 C4 C7 176.5(4) . .
C3 C4 C5 C6 1.3(6) . .
C7 C4 C5 C6 -177.2(4) . .
C2 N1 C6 C5 -0.4(6) . .
Zn1 N1 C6 C5 178.2(3) . .
C4 C5 C6 N1 -0.1(6) . .
C5 C4 C7 O4 173.6(4) . .
C3 C4 C7 O4 -4.9(6) . .
C5 C4 C7 O5 -5.5(6) . .
C3 C4 C7 O5 176.0(4) . .
C13 C8 C9 C10 -1.3(8) . .
N2 C8 C9 C10 179.7(4) . .
C8 C9 C10 C11 -0.5(8) . .
C9 C10 C11 C12 1.8(8) . .
C9 C10 C11 C11 -179.3(5) . 2_676
C10 C11 C12 C13 -1.3(8) . .
C11 C11 C12 C13 179.7(5) 2_676 .
C9 C8 C13 C12 1.7(7) . .
N2 C8 C13 C12 -179.3(4) . .
C9 C8 C13 C14 -178.6(5) . .
N2 C8 C13 C14 0.4(7) . .
C11 C12 C13 C8 -0.3(8) . .
C11 C12 C13 C14 180.0(5) . .
C1S C2S C3S C4S 177.9 . .
C2S C3S C4S C5S 180.0 . .
C3S C4S C5S C6S -177.9 . .
C4S C5S C6S O1S 43.8 . .
